data_4130459
loop_
_publ_author_name
'Sasaki, Shunsuke'
'Suzuki, Satoshi'
'Sameera, W. M. C.'
'Igawa, Kazunobu'
'Morokuma, Keiji'
'Konishi, Gen-Ichi'

_publ_section_title
;
 Highly Twisted N,N-Dialkylamines as a Design Strategy to Tune Simple
 Aromatic Hydrocarbons as Steric Environment-Sensitive Fluorophores.
;
_journal_issue 26
_journal_name_full 'Journal of the American Chemical Society'
_journal_page_first 8194
_journal_page_last 8206
_journal_paper_doi 10.1021/jacs.6b03749
_journal_volume 138
_journal_year 2016
_chemical_formula_moiety 'C18 H20 N2'
_chemical_formula_sum 'C18 H20 N2'
_chemical_formula_weight 264.37
_chemical_melting_point 470.4(4)
_space_group_IT_number 14
_space_group_name_Hall '-P 2yn'
_space_group_name_H-M_alt 'P 1 21/n 1'
_symmetry_cell_setting monoclinic
_symmetry_Int_Tables_number 14
_symmetry_space_group_name_Hall '-P 2yn'
_symmetry_space_group_name_H-M 'P 1 21/n 1'
_atom_sites_solution_hydrogens geom
_atom_sites_solution_primary direct
_atom_sites_solution_secondary difmap
_cell_angle_alpha 90.0000
_cell_angle_beta 114.241(12)
_cell_angle_gamma 90.0000
_cell_formula_units_Z 2
_cell_length_a 9.165(9)
_cell_length_b 8.390(7)
_cell_length_c 10.289(10)
_cell_measurement_reflns_used 2122
_cell_measurement_temperature 123
_cell_measurement_theta_max 27.47
_cell_measurement_theta_min 4.45
_cell_volume 721.4(12)
_computing_cell_refinement CrystalClear
_computing_data_collection 'CrystalClear (Rigaku Inc., 2008)'
_computing_data_reduction CrystalClear
_computing_molecular_graphics 'CrystalStructure 4.0'
_computing_publication_material 'CrystalStructure 4.0 (Rigaku, 2010)'
_computing_structure_refinement 'SHELXL97 (Sheldrick, 2008)'
_computing_structure_solution 'SIR92 (Altomare, et al., 1994)'
_diffrn_ambient_temperature 123
_diffrn_detector_area_resol_mean 7.314
_diffrn_measured_fraction_theta_full 0.967
_diffrn_measured_fraction_theta_max 0.967
_diffrn_measurement_device_type 'Rigaku Saturn70'
_diffrn_measurement_method \w
_diffrn_radiation_type 'Mo K\a'
_diffrn_radiation_wavelength 0.71075
_diffrn_reflns_av_R_equivalents 0.0768
_diffrn_reflns_limit_h_max 11
_diffrn_reflns_limit_h_min -11
_diffrn_reflns_limit_k_max 10
_diffrn_reflns_limit_k_min -10
_diffrn_reflns_limit_l_max 13
_diffrn_reflns_limit_l_min -13
_diffrn_reflns_number 4687
_diffrn_reflns_theta_full 27.47
_diffrn_reflns_theta_max 27.47
_diffrn_standards_number 0
_exptl_absorpt_coefficient_mu 0.072
_exptl_absorpt_correction_type none
_exptl_crystal_colour colorless
_exptl_crystal_density_diffrn 1.217
_exptl_crystal_density_method 'not measured'
_exptl_crystal_description prism
_exptl_crystal_F_000 284.00
_exptl_crystal_size_max 0.220
_exptl_crystal_size_mid 0.220
_exptl_crystal_size_min 0.200
_refine_diff_density_max 0.330
_refine_diff_density_min -0.360
_refine_ls_extinction_method none
_refine_ls_goodness_of_fit_ref 1.000
_refine_ls_hydrogen_treatment constr
_refine_ls_number_parameters 93
_refine_ls_number_reflns 1601
_refine_ls_number_restraints 0
_refine_ls_R_factor_gt 0.0615
_refine_ls_shift/su_max 0.000
_refine_ls_structure_factor_coef Fsqd
_refine_ls_weighting_details 'w = 1/[\s^2^(Fo^2^)+(0.1328P)^2^+0.0000P] where P=(Fo^2^+2Fc^2^)/3'
_refine_ls_weighting_scheme calc
_refine_ls_wR_factor_ref 0.1890
_reflns_number_gt 1242
_reflns_number_total 1601
_reflns_threshold_expression F^2^>2.0\s(F^2^)
_cod_data_source_file ja6b03749_si_005.cif
_cod_data_source_block BDAAmethyl
_cod_depositor_comments
;
The following automatic conversions were performed:

data item '_chemical_melting_point' value '196.8-197.7 degC' was
changed to '470.4(4)' -- it was converted from degrees Celsius(C) to
Kelvins(K), the average value was taken and precision was estimated.

Automatic conversion script
Id: cif_fix_values 6909 2019-04-08 15:41:33Z antanas 
;
_cod_original_cell_volume 721.3(12)
_cod_database_code 4130459

loop_
_symmetry_equiv_pos_site_id
_symmetry_equiv_pos_as_xyz
1 +X,+Y,+Z
2 1/2-X,1/2+Y,1/2-Z
3 -X,-Y,-Z
4 1/2+X,1/2-Y,1/2+Z

loop_
_atom_site_label
_atom_site_type_symbol
_atom_site_fract_x
_atom_site_fract_y
_atom_site_fract_z
_atom_site_U_iso_or_equiv
_atom_site_adp_type
_atom_site_occupancy
_atom_site_symmetry_multiplicity
_atom_site_calc_flag
_atom_site_refinement_flags
N1 N 0.34017(15) 0.27983(15) 0.10939(14) 0.0190(4) Uani 1.0 4 d .
C1 C 0.17722(16) 0.54967(19) -0.04078(15) 0.0167(4) Uani 1.0 4 d .
C2 C 0.09306(17) 0.67699(19) -0.11808(17) 0.0206(5) Uani 1.0 4 d .
C3 C 0.16525(19) 0.78528(18) -0.17923(16) 0.0201(5) Uani 1.0 4 d .
C4 C 0.32035(18) 0.76604(19) -0.15963(16) 0.0177(4) Uani 1.0 4 d .
C5 C 0.42457(16) 0.38781(17) 0.05688(15) 0.0147(4) Uani 1.0 4 d .
C6 C 0.33991(16) 0.52298(17) -0.01904(14) 0.0143(4) Uani 1.0 4 d .
C7 C 0.41504(17) 0.63522(17) -0.07801(14) 0.0144(4) Uani 1.0 4 d .
C8 C 0.3782(2) 0.2917(3) 0.26074(17) 0.0267(5) Uani 1.0 4 d .
C9 C 0.3156(2) 0.11759(19) 0.05264(19) 0.0275(5) Uani 1.0 4 d .
H1 H 0.1270 0.4776 -0.0008 0.0201 Uiso 1.0 4 calc R
H2 H -0.0146 0.6929 -0.1309 0.0247 Uiso 1.0 4 calc R
H3 H 0.1049 0.8722 -0.2345 0.0241 Uiso 1.0 4 calc R
H4 H 0.3670 0.8407 -0.2008 0.0212 Uiso 1.0 4 calc R
H8A H 0.3784 0.4041 0.2869 0.0321 Uiso 1.0 4 calc R
H8B H 0.4841 0.2455 0.3154 0.0321 Uiso 1.0 4 calc R
H8C H 0.2978 0.2336 0.2820 0.0321 Uiso 1.0 4 calc R
H9A H 0.2179 0.0734 0.0554 0.0330 Uiso 1.0 4 calc R
H9B H 0.4073 0.0512 0.1105 0.0330 Uiso 1.0 4 calc R
H9C H 0.3051 0.1194 -0.0461 0.0330 Uiso 1.0 4 calc R

loop_
_atom_site_aniso_label
_atom_site_aniso_U_11
_atom_site_aniso_U_22
_atom_site_aniso_U_33
_atom_site_aniso_U_12
_atom_site_aniso_U_13
_atom_site_aniso_U_23
N1 0.0194(7) 0.0167(8) 0.0211(7) -0.0022(5) 0.0084(6) 0.0044(5)
C1 0.0153(8) 0.0171(9) 0.0189(8) -0.0010(6) 0.0081(6) -0.0003(6)
C2 0.0150(7) 0.0222(9) 0.0230(8) 0.0044(6) 0.0064(6) 0.0010(7)
C3 0.0199(8) 0.0174(9) 0.0203(8) 0.0066(6) 0.0054(6) 0.0046(6)
C4 0.0194(8) 0.0147(9) 0.0183(8) 0.0009(6) 0.0071(6) 0.0028(6)
C5 0.0157(8) 0.0137(8) 0.0141(7) -0.0017(6) 0.0056(6) 0.0001(6)
C6 0.0141(7) 0.0144(8) 0.0126(7) -0.0007(6) 0.0037(6) -0.0023(6)
C7 0.0159(8) 0.0117(8) 0.0141(7) 0.0002(6) 0.0046(6) -0.0014(6)
C8 0.0276(9) 0.0325(11) 0.0250(9) 0.0020(7) 0.0157(7) 0.0073(7)
C9 0.0277(9) 0.0195(10) 0.0320(10) -0.0076(7) 0.0089(8) 0.0038(7)

loop_
_atom_type_symbol
_atom_type_description
_atom_type_scat_dispersion_real
_atom_type_scat_dispersion_imag
_atom_type_scat_source
C C 0.0033 0.0016
;
International Tables for Crystallography
(1992, Vol. C, Tables 4.2.6.8 and 6.1.1.4)
;
H H 0.0000 0.0000
;
International Tables for Crystallography
(1992, Vol. C, Table 6.1.1.4)
;
N N 0.0061 0.0033
;
International Tables for Crystallography
(1992, Vol. C, Tables 4.2.6.8 and 6.1.1.4)
;

loop_
_geom_angle_atom_site_label_1
_geom_angle_atom_site_label_2
_geom_angle_atom_site_label_3
_geom_angle
_geom_angle_publ_flag
_geom_angle_site_symmetry_1
_geom_angle_site_symmetry_3
C5 N1 C8 115.56(13) yes . .
C5 N1 C9 117.16(16) yes . .
C8 N1 C9 114.97(14) yes . .
C2 C1 C6 121.09(16) yes . .
C1 C2 C3 120.40(16) yes . .
C2 C3 C4 120.58(15) yes . .
C3 C4 C7 121.38(17) yes . .
N1 C5 C6 117.16(15) yes . .
N1 C5 C7 123.08(13) yes . 3_665
C6 C5 C7 119.76(15) yes . 3_665
C1 C6 C5 120.78(15) yes . .
C1 C6 C7 118.66(13) yes . .
C5 C6 C7 120.56(15) yes . .
C4 C7 C5 122.46(16) yes . 3_665
C4 C7 C6 117.87(16) yes . .
C5 C7 C6 119.66(13) yes 3_665 .
C2 C1 H1 119.454 no . .
C6 C1 H1 119.459 no . .
C1 C2 H2 119.799 no . .
C3 C2 H2 119.803 no . .
C2 C3 H3 119.713 no . .
C4 C3 H3 119.706 no . .
C3 C4 H4 119.311 no . .
C7 C4 H4 119.311 no . .
N1 C8 H8A 109.469 no . .
N1 C8 H8B 109.467 no . .
N1 C8 H8C 109.469 no . .
H8A C8 H8B 109.470 no . .
H8A C8 H8C 109.477 no . .
H8B C8 H8C 109.474 no . .
N1 C9 H9A 109.476 no . .
N1 C9 H9B 109.475 no . .
N1 C9 H9C 109.473 no . .
H9A C9 H9B 109.473 no . .
H9A C9 H9C 109.466 no . .
H9B C9 H9C 109.465 no . .

loop_
_geom_bond_atom_site_label_1
_geom_bond_atom_site_label_2
_geom_bond_distance
_geom_bond_publ_flag
_geom_bond_site_symmetry_2
N1 C5 1.433(3) yes .
N1 C8 1.453(3) yes .
N1 C9 1.462(3) yes .
C1 C2 1.366(3) yes .
C1 C6 1.432(3) yes .
C2 C3 1.414(3) yes .
C3 C4 1.361(3) yes .
C4 C7 1.437(3) yes .
C5 C6 1.414(2) yes .
C5 C7 1.408(3) yes 3_665
C6 C7 1.439(3) yes .
C1 H1 0.950 no .
C2 H2 0.950 no .
C3 H3 0.950 no .
C4 H4 0.950 no .
C8 H8A 0.980 no .
C8 H8B 0.980 no .
C8 H8C 0.980 no .
C9 H9A 0.980 no .
C9 H9B 0.980 no .
C9 H9C 0.980 no .

loop_
_geom_contact_atom_site_label_1
_geom_contact_atom_site_label_2
_geom_contact_distance
_geom_contact_publ_flag
_geom_contact_site_symmetry_2
N1 C1 2.801(3) no .
N1 C4 2.962(4) no 3_665
C1 C4 2.798(3) no .
C2 C7 2.829(4) no .
C3 C6 2.820(3) no .
C4 C8 3.363(4) no 3_665
C4 C9 3.206(4) no 3_665
C5 C5 2.856(3) no 3_665
C6 C6 2.823(4) no 3_665
C6 C8 3.368(4) no .
C6 C9 3.507(4) no .
C7 C7 2.846(3) no 3_665
C7 C8 3.229(4) no 3_665
C7 C9 3.152(4) no 3_665
C3 C9 3.559(3) no 1_565
C9 C3 3.559(3) no 1_545
N1 H1 2.4571 no .
N1 H4 2.6526 no 3_665
C1 H3 3.2633 no .
C1 H8A 3.3398 no .
C2 H4 3.2660 no .
C3 H1 3.2689 no .
C4 H2 3.2610 no .
C4 H8B 2.8545 no 3_665
C4 H9B 2.7925 no 3_665
C4 H9C 3.3497 no 3_665
C5 H1 2.6513 no .
C5 H4 2.6820 no 3_665
C5 H8A 2.5735 no .
C5 H8B 2.7579 no .
C5 H8C 3.2551 no .
C5 H9A 3.2435 no .
C5 H9B 2.8940 no .
C5 H9C 2.5379 no .
C6 H2 3.2930 no .
C6 H4 3.3232 no .
C6 H8A 3.1809 no .
C6 H9C 3.4019 no .
C7 H1 3.3274 no .
C7 H3 3.2962 no .
C7 H8A 3.4140 no 3_665
C7 H8B 3.1104 no 3_665
C7 H9B 3.1826 no 3_665
C7 H9C 3.1238 no 3_665
C8 H1 3.1442 no .
C8 H4 2.8723 no 3_665
C8 H9A 2.7256 no .
C8 H9B 2.6212 no .
C8 H9C 3.2815 no .
C9 H1 3.4110 no .
C9 H4 2.6955 no 3_665
C9 H8A 3.2832 no .
C9 H8B 2.7237 no .
C9 H8C 2.6189 no .
H1 H2 2.3048 no .
H1 H8A 2.9749 no .
H1 H8C 3.3712 no .
H1 H9A 3.4835 no .
H1 H9C 3.5414 no .
H2 H3 2.3576 no .
H3 H4 2.2967 no .
H4 H8A 3.4851 no 3_665
H4 H8B 2.2577 no 3_665
H4 H8C 3.5539 no 3_665
H4 H9A 3.5432 no 3_665
H4 H9B 2.0940 no 3_665
H4 H9C 3.0538 no 3_665
H8A H9A 3.5576 no .
H8A H9B 3.5388 no .
H8B H9A 3.1361 no .
H8B H9B 2.5256 no .
H8B H9C 3.5544 no .
H8C H9A 2.5254 no .
H8C H9B 2.8135 no .
H8C H9C 3.5357 no .
N1 H2 3.0893 no 3_565
N1 H8B 3.4260 no 4_454
C1 H1 2.9977 no 3_565
C1 H2 3.4122 no 3_565
C1 H4 3.0700 no 2_544
C1 H8B 3.0504 no 4_454
C1 H8C 3.0041 no 2_555
C1 H9B 3.5240 no 4_454
C2 H1 3.0446 no 3_565
C2 H4 3.4827 no 2_544
C2 H8B 3.5125 no 2_555
C2 H8C 3.2163 no 2_555
C2 H8C 3.3583 no 3_565
C2 H9B 3.2337 no 4_454
C3 H9A 3.3085 no 1_565
C3 H9C 3.1518 no 1_565
C3 H9C 3.2605 no 2_554
C4 H9B 3.5024 no 1_565
C4 H9C 3.2103 no 1_565
C4 H9C 3.0244 no 2_554
C5 H3 3.2184 no 2_544
C5 H3 2.9122 no 4_565
C5 H4 3.5611 no 2_544
C6 H3 3.0562 no 2_544
C6 H3 3.0669 no 4_565
C6 H4 3.1236 no 2_544
C7 H3 2.8871 no 2_544
C7 H3 3.2366 no 4_565
C7 H9C 3.5554 no 2_554
C8 H1 3.4253 no 4_555
C8 H2 3.5837 no 2_545
C8 H2 3.0412 no 3_565
C8 H3 3.4906 no 4_565
C8 H9A 3.3629 no 2_555
C8 H9A 3.5233 no 4_555
C9 H2 3.5507 no 3_565
C9 H3 3.4654 no 1_545
C9 H8A 3.3919 no 2_545
C9 H8B 3.2275 no 4_454
H1 C1 2.9977 no 3_565
H1 C2 3.0446 no 3_565
H1 C8 3.4253 no 4_454
H1 H1 2.3640 no 3_565
H1 H2 2.4673 no 3_565
H1 H4 3.3003 no 2_544
H1 H8B 3.3646 no 2_555
H1 H8B 2.6007 no 4_454
H1 H8C 2.9802 no 2_555
H1 H8C 3.4207 no 4_454
H2 N1 3.0893 no 3_565
H2 C1 3.4122 no 3_565
H2 C8 3.5837 no 2_555
H2 C8 3.0412 no 3_565
H2 C9 3.5507 no 3_565
H2 H1 2.4673 no 3_565
H2 H8A 3.1556 no 3_565
H2 H8A 3.5253 no 4_464
H2 H8B 3.1721 no 2_555
H2 H8C 3.3306 no 2_555
H2 H8C 2.4939 no 3_565
H2 H9A 3.0177 no 3_565
H2 H9B 3.1976 no 4_454
H3 C5 3.2184 no 2_554
H3 C5 2.9122 no 4_464
H3 C6 3.0562 no 2_554
H3 C6 3.0669 no 4_464
H3 C7 2.8871 no 2_554
H3 C7 3.2366 no 4_464
H3 C8 3.4906 no 4_464
H3 C9 3.4654 no 1_565
H3 H8A 2.8737 no 4_464
H3 H8B 3.4986 no 4_464
H3 H9A 3.2061 no 1_565
H3 H9C 2.9159 no 1_565
H3 H9C 3.4362 no 2_554
H4 C1 3.0700 no 2_554
H4 C2 3.4827 no 2_554
H4 C5 3.5611 no 2_554
H4 C6 3.1236 no 2_554
H4 H1 3.3003 no 2_554
H4 H9B 3.5418 no 1_565
H4 H9C 3.0107 no 1_565
H4 H9C 3.0572 no 2_554
H8A C9 3.3919 no 2_555
H8A H2 3.1556 no 3_565
H8A H2 3.5253 no 4_565
H8A H3 2.8737 no 4_565
H8A H8C 3.1329 no 2_555
H8A H9A 2.5702 no 2_555
H8A H9A 3.2081 no 4_555
H8A H9B 3.4297 no 2_555
H8A H9C 3.5733 no 4_555
H8B N1 3.4260 no 4_555
H8B C1 3.0504 no 4_555
H8B C2 3.5125 no 2_545
H8B C9 3.2275 no 4_555
H8B H1 3.3646 no 2_545
H8B H1 2.6007 no 4_555
H8B H2 3.1721 no 2_545
H8B H3 3.4986 no 4_565
H8B H9A 2.9413 no 4_555
H8B H9C 2.9201 no 4_555
H8C C1 3.0041 no 2_545
H8C C2 3.2163 no 2_545
H8C C2 3.3583 no 3_565
H8C H1 2.9802 no 2_545
H8C H1 3.4207 no 4_555
H8C H2 3.3306 no 2_545
H8C H2 2.4939 no 3_565
H8C H8A 3.1329 no 2_545
H8C H9A 3.3384 no 2_555
H9A C3 3.3085 no 1_545
H9A C8 3.3629 no 2_545
H9A C8 3.5233 no 4_454
H9A H2 3.0177 no 3_565
H9A H3 3.2061 no 1_545
H9A H8A 2.5702 no 2_545
H9A H8A 3.2081 no 4_454
H9A H8B 2.9413 no 4_454
H9A H8C 3.3384 no 2_545
H9B C1 3.5240 no 4_555
H9B C2 3.2337 no 4_555
H9B C4 3.5024 no 1_545
H9B H2 3.1976 no 4_555
H9B H4 3.5418 no 1_545
H9B H8A 3.4297 no 2_545
H9B H9B 3.4594 no 3_655
H9B H9C 3.2966 no 3_655
H9C C3 3.1518 no 1_545
H9C C3 3.2605 no 2_544
H9C C4 3.2103 no 1_545
H9C C4 3.0244 no 2_544
H9C C7 3.5554 no 2_544
H9C H3 2.9159 no 1_545
H9C H3 3.4362 no 2_544
H9C H4 3.0107 no 1_545
H9C H4 3.0572 no 2_544
H9C H8A 3.5733 no 4_454
H9C H8B 2.9201 no 4_454
H9C H9B 3.2966 no 3_655

loop_
_geom_torsion_atom_site_label_1
_geom_torsion_atom_site_label_2
_geom_torsion_atom_site_label_3
_geom_torsion_atom_site_label_4
_geom_torsion
_geom_torsion_publ_flag
_geom_torsion_site_symmetry_1
_geom_torsion_site_symmetry_3
_geom_torsion_site_symmetry_4
C8 N1 C5 C6 -102.64(15) no . . .
C8 N1 C5 C7 77.20(19) no . . 3_665
C9 N1 C5 C6 116.90(14) no . . .
C9 N1 C5 C7 -63.26(17) no . . 3_665
C2 C1 C6 C5 -177.76(13) no . . .
C2 C1 C6 C7 1.3(2) no . . .
C6 C1 C2 C3 0.3(3) no . . .
C1 C2 C3 C4 -1.3(3) no . . .
C2 C3 C4 C7 0.6(3) no . . .
C3 C4 C7 C5 179.63(13) no . . 3_665
C3 C4 C7 C6 1.0(2) no . . .
N1 C5 C6 C1 0.41(19) no . . .
N1 C5 C6 C7 -178.59(11) no . . .
N1 C5 C7 C4 -2.7(2) no . 3_665 3_665
N1 C5 C7 C6 178.61(12) no . 3_665 3_665
C6 C5 C7 C4 177.11(12) no . 3_665 3_665
C6 C5 C7 C6 -1.5(2) no . 3_665 3_665
C7 C5 C6 C1 -179.45(12) no 3_665 . .
C7 C5 C6 C7 1.6(2) no 3_665 . .
C1 C6 C7 C4 -1.86(19) no . . .
C1 C6 C7 C5 179.43(12) no . . 3_665
C5 C6 C7 C4 177.16(12) no . . .
C5 C6 C7 C5 -1.6(2) no . . 3_665
